data_7056986
loop_
_publ_author_name
'Lu, Taotao'
'Yang, Chu-Fan'
'Steren, Carlos A.'
'Fei, Fan'
'Chen, Xue-Tai'
'Xue, Zi-Ling'

_publ_section_title
;
 Synthesis and characterization of Ag(i) and Au(i) complexes with
 macrocyclic hybrid amine N-heterocyclic carbene ligands
;
_journal_issue 6
_journal_name_full 'New Journal of Chemistry'
_journal_page_first 4700
_journal_paper_doi 10.1039/C7NJ04020B
_journal_volume 42
_journal_year 2018
_chemical_formula_moiety 'C50 H48 Ag3 N12, 3(F6 P), 2(C2 H3 N)'
_chemical_formula_sum 'C54 H54 Ag3 F18 N14 P3'
_chemical_formula_weight 1657.63
_space_group_crystal_system monoclinic
_space_group_IT_number 15
_space_group_name_Hall '-C 2yc'
_space_group_name_H-M_alt 'C 1 2/c 1'
_symmetry_space_group_name_Hall '-C 2yc'
_symmetry_space_group_name_H-M 'C 1 2/c 1'
_atom_sites_solution_hydrogens mixed
_audit_creation_method SHELXL-2014/7
_audit_update_record
;
2017-10-17 deposited with the CCDC.
2018-02-06 downloaded from the CCDC.
;
_cell_angle_alpha 90
_cell_angle_beta 111.780(2)
_cell_angle_gamma 90
_cell_formula_units_Z 4
_cell_length_a 19.8816(15)
_cell_length_b 19.6411(15)
_cell_length_c 17.4125(13)
_cell_measurement_reflns_used 7573
_cell_measurement_temperature 150(2)
_cell_measurement_theta_max 27.41
_cell_measurement_theta_min 2.52
_cell_volume 6314.1(8)
_computing_cell_refinement 'Bruker SAINT'
_computing_data_collection 'Bruker APEX2'
_computing_data_reduction 'Bruker SAINT'
_computing_molecular_graphics 'Bruker SHELXTL'
_computing_publication_material 'Bruker SHELXTL'
_computing_structure_refinement 'SHELXL-2014/7 (Sheldrick, 2014)'
_computing_structure_solution 'SHELXS-97 (Sheldrick 2008)'
_diffrn_ambient_temperature 150(2)
_diffrn_measured_fraction_theta_full 0.998
_diffrn_measured_fraction_theta_max 0.995
_diffrn_measurement_device_type 'PHOTON 100 CMOS detector'
_diffrn_measurement_method 'omega scan'
_diffrn_radiation_type MoK\a
_diffrn_radiation_wavelength 0.71073
_diffrn_reflns_av_R_equivalents 0.0702
_diffrn_reflns_av_unetI/netI 0.0735
_diffrn_reflns_Laue_measured_fraction_full 0.998
_diffrn_reflns_Laue_measured_fraction_max 0.995
_diffrn_reflns_limit_h_max 25
_diffrn_reflns_limit_h_min -23
_diffrn_reflns_limit_k_max 25
_diffrn_reflns_limit_k_min -20
_diffrn_reflns_limit_l_max 22
_diffrn_reflns_limit_l_min -22
_diffrn_reflns_number 25191
_diffrn_reflns_point_group_measured_fraction_full 0.998
_diffrn_reflns_point_group_measured_fraction_max 0.995
_diffrn_reflns_theta_full 25.242
_diffrn_reflns_theta_max 27.540
_diffrn_reflns_theta_min 2.206
_diffrn_source 'rotating microfocus (TXS)'
_exptl_absorpt_coefficient_mu 1.100
_exptl_absorpt_correction_T_max 0.7456
_exptl_absorpt_correction_T_min 0.5672
_exptl_absorpt_correction_type multi-scan
_exptl_absorpt_process_details 'SADABS (Bruker, 2014)'
_exptl_crystal_density_diffrn 1.744
_exptl_crystal_description plate
_exptl_crystal_F_000 3296
_exptl_crystal_size_max 0.220
_exptl_crystal_size_mid 0.200
_exptl_crystal_size_min 0.090
_refine_diff_density_max 1.076
_refine_diff_density_min -1.610
_refine_diff_density_rms 0.136
_refine_ls_extinction_method none
_refine_ls_goodness_of_fit_ref 1.055
_refine_ls_hydrogen_treatment mixed
_refine_ls_matrix_type full
_refine_ls_number_parameters 447
_refine_ls_number_reflns 7245
_refine_ls_number_restraints 117
_refine_ls_restrained_S_all 1.063
_refine_ls_R_factor_all 0.0877
_refine_ls_R_factor_gt 0.0594
_refine_ls_shift/su_max 0.001
_refine_ls_shift/su_mean 0.000
_refine_ls_structure_factor_coef Fsqd
_refine_ls_weighting_details 'w=1/[\s^2^(Fo^2^)+(0.0882P)^2^+4.1552P] where P=(Fo^2^+2Fc^2^)/3'
_refine_ls_weighting_scheme calc
_refine_ls_wR_factor_gt 0.1423
_refine_ls_wR_factor_ref 0.1535
_reflns_Friedel_coverage 0.000
_reflns_number_gt 5457
_reflns_number_total 7245
_reflns_threshold_expression 'I > 2\s(I)'
_cod_data_source_file c7nj04020b2.cif
_cod_data_source_block 1
_cod_depositor_comments 'Adding full bibliography for 7056979--7056989.cif.'
_cod_database_code 7056986
_shelx_shelxl_version_number 2014/7
_shelx_space_group_comment
;
The symmetry employed for this shelxl refinement is uniquely defined
by the following loop, which should always be used as a source of
symmetry information in preference to the above space-group names.
They are only intended as comments.
;
_shelx_estimated_absorpt_t_min 0.794
_shelx_estimated_absorpt_t_max 0.907

loop_
_space_group_symop_operation_xyz
'x, y, z'
'-x, y, -z+1/2'
'x+1/2, y+1/2, z'
'-x+1/2, y+1/2, -z+1/2'
'-x, -y, -z'
'x, -y, z-1/2'
'-x+1/2, -y+1/2, -z'
'x+1/2, -y+1/2, z-1/2'

loop_
_atom_site_label
_atom_site_type_symbol
_atom_site_fract_x
_atom_site_fract_y
_atom_site_fract_z
_atom_site_U_iso_or_equiv
_atom_site_adp_type
_atom_site_occupancy
_atom_site_site_symmetry_order
_atom_site_calc_flag
_atom_site_refinement_flags_posn
_atom_site_refinement_flags_adp
_atom_site_refinement_flags_occupancy
Ag1 Ag 0.43092(2) 0.21528(2) 0.67943(2) 0.01671(13) Uani 1 1 d . . .
Ag2 Ag 0.5000 0.36978(3) 0.7500 0.01923(15) Uani 1 2 d S T P
C1 C 0.3652(2) 0.1938(3) 0.7443(3) 0.0161(10) Uani 1 1 d . . .
C2 C 0.2628(3) 0.1779(2) 0.7710(3) 0.0160(10) Uani 1 1 d . . .
C3 C 0.3159(3) 0.1351(3) 0.8222(3) 0.0153(10) Uani 1 1 d . . .
C4 C 0.3016(3) 0.0910(3) 0.8772(4) 0.0236(12) Uani 1 1 d . . .
H4 H 0.3377 0.0613 0.9124 0.028 Uiso 1 1 calc R U .
C5 C 0.2326(3) 0.0927(3) 0.8777(4) 0.0297(14) Uani 1 1 d . . .
H5 H 0.2207 0.0634 0.9142 0.036 Uiso 1 1 calc R U .
C6 C 0.1795(3) 0.1362(3) 0.8261(4) 0.0289(14) Uani 1 1 d . . .
H6 H 0.1327 0.1360 0.8290 0.035 Uiso 1 1 calc R U .
C7 C 0.1928(3) 0.1797(3) 0.7709(3) 0.0225(12) Uani 1 1 d . . .
H7 H 0.1565 0.2089 0.7352 0.027 Uiso 1 1 calc R U .
C8 C 0.2567(3) 0.2629(3) 0.6598(3) 0.0195(11) Uani 1 1 d . . .
H8A H 0.2079 0.2451 0.6269 0.023 Uiso 1 1 calc R U .
H8B H 0.2834 0.2686 0.6221 0.023 Uiso 1 1 calc R U .
C9 C 0.2493(2) 0.3309(3) 0.6949(3) 0.0174(11) Uani 1 1 d . . .
C10 C 0.1837(3) 0.3557(3) 0.6938(4) 0.0258(13) Uani 1 1 d . . .
H10 H 0.1408 0.3296 0.6698 0.031 Uiso 1 1 calc R U .
C11 C 0.1813(3) 0.4180(3) 0.7277(4) 0.0312(14) Uani 1 1 d . . .
H11 H 0.1366 0.4353 0.7276 0.037 Uiso 1 1 calc R U .
C12 C 0.2439(3) 0.4557(3) 0.7620(3) 0.0243(12) Uani 1 1 d . . .
H12 H 0.2438 0.4990 0.7862 0.029 Uiso 1 1 calc R U .
C13 C 0.3074(3) 0.4272(3) 0.7594(3) 0.0168(10) Uani 1 1 d . . .
C14 C 0.3789(3) 0.4646(3) 0.7944(3) 0.0197(11) Uani 1 1 d . . .
H14A H 0.3990 0.4698 0.7505 0.024 Uiso 1 1 calc R U .
H14B H 0.3704 0.5107 0.8119 0.024 Uiso 1 1 calc R U .
C15 C 0.4839(3) 0.3870(2) 0.8611(3) 0.0158(10) Uani 1 1 d . . .
C16 C 0.4917(2) 0.3965(2) 0.9942(3) 0.0146(10) Uani 1 1 d . . .
C17 C 0.4346(2) 0.4370(3) 0.9457(3) 0.0153(10) Uani 1 1 d . . .
C18 C 0.3938(3) 0.4755(3) 0.9792(3) 0.0190(11) Uani 1 1 d . . .
H18 H 0.3549 0.5034 0.9460 0.023 Uiso 1 1 calc R U .
C19 C 0.4133(3) 0.4707(3) 1.0646(4) 0.0241(12) Uani 1 1 d . . .
H19 H 0.3870 0.4962 1.0905 0.029 Uiso 1 1 calc R U .
C20 C 0.4703(3) 0.4297(3) 1.1127(3) 0.0209(11) Uani 1 1 d . . .
H20 H 0.4820 0.4283 1.1708 0.025 Uiso 1 1 calc R U .
C21 C 0.5105(3) 0.3907(3) 1.0792(3) 0.0210(11) Uani 1 1 d . . .
H21 H 0.5487 0.3619 1.1122 0.025 Uiso 1 1 calc R U .
C22 C 0.5829(2) 0.3212(3) 0.9685(3) 0.0203(12) Uani 1 1 d . . .
H22A H 0.6197 0.3396 1.0198 0.024 Uiso 1 1 calc R U .
H22B H 0.6049 0.3187 0.9260 0.024 Uiso 1 1 calc R U .
C23 C 0.5612(3) 0.2503(3) 0.9850(3) 0.0198(11) Uani 1 1 d . . .
H23A H 0.6053 0.2225 1.0115 0.024 Uiso 1 1 calc R U .
H23B H 0.5352 0.2533 1.0235 0.024 Uiso 1 1 calc R U .
C24 C 0.4934(3) 0.1489(3) 0.9255(3) 0.0198(11) Uani 1 1 d . . .
H24A H 0.4662 0.1529 0.9627 0.024 Uiso 1 1 calc R U .
H24B H 0.5376 0.1218 0.9545 0.024 Uiso 1 1 calc R U .
C25 C 0.4465(3) 0.1118(3) 0.8459(3) 0.0177(11) Uani 1 1 d . . .
H25A H 0.4730 0.1093 0.8079 0.021 Uiso 1 1 calc R U .
H25B H 0.4373 0.0646 0.8597 0.021 Uiso 1 1 calc R U .
C26 C 0.3242(3) 0.2964(3) 0.9265(4) 0.0274(13) Uani 1 1 d . . .
C27 C 0.2565(3) 0.3249(4) 0.9295(4) 0.0402(16) Uani 1 1 d . . .
H27A H 0.2572 0.3746 0.9247 0.060 Uiso 1 1 calc R U .
H27B H 0.2524 0.3127 0.9822 0.060 Uiso 1 1 calc R U .
H27C H 0.2150 0.3064 0.8837 0.060 Uiso 1 1 calc R U .
F1 F 0.2209(2) 0.49986(17) 0.4479(2) 0.0402(9) Uani 1 1 d . . .
F2 F 0.1994(2) 0.34078(18) 0.4710(2) 0.0443(10) Uani 1 1 d . . .
F3 F 0.1669(2) 0.4368(2) 0.5189(3) 0.0501(11) Uani 1 1 d . . .
F4 F 0.13630(19) 0.42177(19) 0.3812(2) 0.0435(10) Uani 1 1 d . . .
F5 F 0.25457(19) 0.40377(19) 0.4017(2) 0.0380(9) Uani 1 1 d . . .
F6 F 0.28425(18) 0.41930(19) 0.5391(2) 0.0397(9) Uani 1 1 d . . .
N1 N 0.3773(2) 0.1462(2) 0.8044(3) 0.0169(9) Uani 1 1 d . . .
N2 N 0.2949(2) 0.2133(2) 0.7239(3) 0.0148(9) Uani 1 1 d . . .
N3 N 0.3110(2) 0.3668(2) 0.7269(3) 0.0187(9) Uani 1 1 d . . .
N4 N 0.4316(2) 0.4295(2) 0.8645(3) 0.0159(9) Uani 1 1 d . . .
N5 N 0.5204(2) 0.3672(2) 0.9399(3) 0.0155(9) Uani 1 1 d . . .
N6 N 0.5143(2) 0.2171(2) 0.9077(3) 0.0146(9) Uani 1 1 d . . .
H6A H 0.476(3) 0.247(3) 0.893(3) 0.017 Uiso 1 1 d . U .
N7 N 0.3754(3) 0.2755(3) 0.9226(4) 0.0384(14) Uani 1 1 d . . .
P1 P 0.21073(8) 0.42054(8) 0.46030(10) 0.0266(4) Uani 1 1 d . . .
P2 P 0.0000 0.27757(19) 0.7500 0.0695(10) Uani 1 2 d DS TU P
F7 F -0.0175(7) 0.3556(4) 0.7535(12) 0.112(5) Uani 0.5 1 d D U P
F8 F 0.0112(7) 0.1975(4) 0.7463(12) 0.065(4) Uani 0.5 1 d D U P
F9 F 0.0273(7) 0.2904(8) 0.6776(8) 0.117(6) Uani 0.5 1 d D U P
F10 F -0.0811(5) 0.2676(8) 0.6840(8) 0.081(5) Uani 0.5 1 d D U P
F11 F -0.0317(5) 0.2635(7) 0.8217(7) 0.066(4) Uani 0.5 1 d D U P
F12 F 0.0774(5) 0.2875(9) 0.8154(8) 0.103(6) Uani 0.5 1 d D U P

loop_
_atom_site_aniso_label
_atom_site_aniso_U_11
_atom_site_aniso_U_22
_atom_site_aniso_U_33
_atom_site_aniso_U_23
_atom_site_aniso_U_13
_atom_site_aniso_U_12
Ag1 0.01499(19) 0.0200(2) 0.0178(2) 0.00262(17) 0.00908(15) -0.00085(15)
Ag2 0.0274(3) 0.0205(3) 0.0128(3) 0.000 0.0109(2) 0.000
C1 0.016(2) 0.016(2) 0.015(3) -0.004(2) 0.0046(19) -0.004(2)
C2 0.018(2) 0.014(2) 0.018(3) -0.005(2) 0.009(2) -0.006(2)
C3 0.018(2) 0.014(2) 0.017(3) -0.003(2) 0.010(2) -0.0048(19)
C4 0.029(3) 0.020(3) 0.023(3) 0.000(2) 0.010(2) -0.007(2)
C5 0.032(3) 0.033(3) 0.029(3) 0.005(3) 0.018(3) -0.010(3)
C6 0.022(3) 0.031(3) 0.040(4) 0.001(3) 0.019(3) -0.008(2)
C7 0.017(2) 0.025(3) 0.027(3) -0.007(3) 0.010(2) -0.004(2)
C8 0.016(2) 0.023(3) 0.017(3) 0.001(2) 0.004(2) -0.004(2)
C9 0.014(2) 0.026(3) 0.011(3) 0.006(2) 0.0026(18) 0.001(2)
C10 0.016(2) 0.033(3) 0.028(3) 0.001(3) 0.008(2) 0.001(2)
C11 0.016(3) 0.044(4) 0.036(4) 0.000(3) 0.013(2) 0.009(2)
C12 0.030(3) 0.020(3) 0.024(3) 0.001(2) 0.011(2) 0.007(2)
C13 0.021(2) 0.014(3) 0.013(3) 0.007(2) 0.0042(19) 0.001(2)
C14 0.023(2) 0.015(3) 0.021(3) 0.007(2) 0.007(2) 0.002(2)
C15 0.019(2) 0.012(2) 0.017(3) -0.003(2) 0.006(2) -0.0044(19)
C16 0.016(2) 0.011(2) 0.021(3) -0.004(2) 0.012(2) -0.0040(19)
C17 0.014(2) 0.015(2) 0.018(3) 0.000(2) 0.0064(19) -0.0065(19)
C18 0.018(2) 0.014(3) 0.029(3) 0.000(2) 0.013(2) -0.004(2)
C19 0.021(3) 0.019(3) 0.040(4) -0.007(3) 0.021(2) -0.007(2)
C20 0.028(3) 0.024(3) 0.017(3) -0.004(2) 0.015(2) -0.010(2)
C21 0.025(3) 0.023(3) 0.016(3) 0.000(2) 0.008(2) -0.008(2)
C22 0.013(2) 0.029(3) 0.021(3) -0.001(2) 0.009(2) 0.003(2)
C23 0.016(2) 0.023(3) 0.018(3) 0.000(2) 0.003(2) 0.006(2)
C24 0.017(2) 0.023(3) 0.019(3) 0.003(2) 0.006(2) 0.003(2)
C25 0.018(2) 0.012(2) 0.024(3) 0.003(2) 0.010(2) 0.003(2)
C26 0.036(3) 0.021(3) 0.028(3) -0.006(3) 0.015(3) -0.009(3)
C27 0.038(3) 0.038(4) 0.049(4) -0.005(3) 0.020(3) 0.005(3)
F1 0.054(2) 0.0248(19) 0.048(3) -0.0104(18) 0.026(2) -0.0143(17)
F2 0.056(2) 0.029(2) 0.052(3) -0.0017(19) 0.024(2) -0.0168(18)
F3 0.055(2) 0.057(3) 0.055(3) -0.016(2) 0.040(2) -0.014(2)
F4 0.038(2) 0.044(2) 0.042(2) -0.0146(19) 0.0079(17) -0.0117(17)
F5 0.048(2) 0.038(2) 0.040(2) -0.0096(18) 0.0294(18) -0.0058(17)
F6 0.0362(19) 0.047(2) 0.032(2) -0.0055(18) 0.0081(16) -0.0076(17)
N1 0.019(2) 0.011(2) 0.022(3) 0.0002(18) 0.0089(18) -0.0002(16)
N2 0.0140(18) 0.018(2) 0.014(2) 0.0004(18) 0.0063(16) -0.0037(17)
N3 0.018(2) 0.020(2) 0.015(2) 0.0035(19) 0.0036(17) 0.0005(18)
N4 0.022(2) 0.009(2) 0.017(2) 0.0025(18) 0.0067(17) -0.0011(17)
N5 0.0146(19) 0.018(2) 0.015(2) -0.0053(19) 0.0064(16) -0.0043(17)
N6 0.0121(18) 0.016(2) 0.015(2) -0.0006(18) 0.0043(16) 0.0028(17)
N7 0.036(3) 0.033(3) 0.051(4) -0.014(3) 0.022(3) -0.006(2)
P1 0.0283(7) 0.0280(8) 0.0280(9) -0.0078(7) 0.0154(6) -0.0122(6)
P2 0.0315(14) 0.080(2) 0.109(3) 0.000 0.0410(16) 0.000
F7 0.099(12) 0.065(6) 0.191(11) 0.000(10) 0.077(10) 0.016(6)
F8 0.038(9) 0.076(5) 0.079(6) -0.020(8) 0.018(6) 0.004(5)
F9 0.102(10) 0.142(14) 0.141(12) 0.020(10) 0.084(9) -0.029(9)
F10 0.029(6) 0.106(10) 0.108(10) 0.057(8) 0.023(6) -0.001(6)
F11 0.031(5) 0.081(8) 0.090(8) 0.011(6) 0.026(5) 0.012(5)
F12 0.045(8) 0.131(13) 0.131(12) -0.068(9) 0.031(8) -0.010(7)

loop_
_atom_type_symbol
_atom_type_description
_atom_type_scat_dispersion_real
_atom_type_scat_dispersion_imag
_atom_type_scat_source
C C 0.0033 0.0016 'International Tables Vol C Tables 4.2.6.8 and 6.1.1.4'
H H 0.0000 0.0000 'International Tables Vol C Tables 4.2.6.8 and 6.1.1.4'
N N 0.0061 0.0033 'International Tables Vol C Tables 4.2.6.8 and 6.1.1.4'
F F 0.0171 0.0103 'International Tables Vol C Tables 4.2.6.8 and 6.1.1.4'
P P 0.1023 0.0942 'International Tables Vol C Tables 4.2.6.8 and 6.1.1.4'
Ag Ag -0.8971 1.1015 'International Tables Vol C Tables 4.2.6.8 and 6.1.1.4'

loop_
_geom_angle_atom_site_label_1
_geom_angle_atom_site_label_2
_geom_angle_atom_site_label_3
_geom_angle
_geom_angle_site_symmetry_1
_geom_angle_site_symmetry_3
C1 Ag1 N6 165.81(18) . 2_656
C1 Ag1 Ag1 97.38(14) . 2_656
N6 Ag1 Ag1 91.67(11) 2_656 2_656
C1 Ag1 Ag2 103.88(14) . .
N6 Ag1 Ag2 89.88(11) 2_656 .
Ag1 Ag1 Ag2 64.243(8) 2_656 .
C15 Ag2 C15 161.5(3) 2_656 .
C15 Ag2 Ag1 89.44(14) 2_656 .
C15 Ag2 Ag1 107.46(13) . .
C15 Ag2 Ag1 107.46(13) 2_656 2_656
C15 Ag2 Ag1 89.44(14) . 2_656
Ag1 Ag2 Ag1 51.515(16) . 2_656
N1 C1 N2 105.4(4) . .
N1 C1 Ag1 126.6(3) . .
N2 C1 Ag1 126.6(4) . .
C3 C2 C7 122.6(5) . .
C3 C2 N2 106.0(4) . .
C7 C2 N2 131.4(5) . .
N1 C3 C2 106.5(4) . .
N1 C3 C4 132.2(5) . .
C2 C3 C4 121.3(5) . .
C5 C4 C3 116.4(5) . .
C5 C4 H4 121.8 . .
C3 C4 H4 121.8 . .
C4 C5 C6 122.0(5) . .
C4 C5 H5 119.0 . .
C6 C5 H5 119.0 . .
C7 C6 C5 122.1(5) . .
C7 C6 H6 119.0 . .
C5 C6 H6 119.0 . .
C6 C7 C2 115.7(5) . .
C6 C7 H7 122.2 . .
C2 C7 H7 122.2 . .
N2 C8 C9 112.6(4) . .
N2 C8 H8A 109.1 . .
C9 C8 H8A 109.1 . .
N2 C8 H8B 109.1 . .
C9 C8 H8B 109.1 . .
H8A C8 H8B 107.8 . .
N3 C9 C10 122.1(5) . .
N3 C9 C8 115.1(4) . .
C10 C9 C8 122.9(5) . .
C11 C10 C9 119.5(5) . .
C11 C10 H10 120.2 . .
C9 C10 H10 120.2 . .
C10 C11 C12 119.8(5) . .
C10 C11 H11 120.1 . .
C12 C11 H11 120.1 . .
C11 C12 C13 116.9(5) . .
C11 C12 H12 121.6 . .
C13 C12 H12 121.6 . .
N3 C13 C12 124.3(5) . .
N3 C13 C14 114.5(4) . .
C12 C13 C14 121.2(5) . .
N4 C14 C13 112.7(4) . .
N4 C14 H14A 109.1 . .
C13 C14 H14A 109.1 . .
N4 C14 H14B 109.1 . .
C13 C14 H14B 109.1 . .
H14A C14 H14B 107.8 . .
N5 C15 N4 105.4(4) . .
N5 C15 Ag2 132.9(4) . .
N4 C15 Ag2 121.5(4) . .
C17 C16 C21 122.0(5) . .
C17 C16 N5 105.8(4) . .
C21 C16 N5 132.2(5) . .
C18 C17 C16 122.1(5) . .
C18 C17 N4 132.0(5) . .
C16 C17 N4 105.8(4) . .
C17 C18 C19 116.0(5) . .
C17 C18 H18 122.0 . .
C19 C18 H18 122.0 . .
C20 C19 C18 121.6(5) . .
C20 C19 H19 119.2 . .
C18 C19 H19 119.2 . .
C21 C20 C19 122.4(5) . .
C21 C20 H20 118.8 . .
C19 C20 H20 118.8 . .
C20 C21 C16 115.8(5) . .
C20 C21 H21 122.1 . .
C16 C21 H21 122.1 . .
N5 C22 C23 111.4(4) . .
N5 C22 H22A 109.3 . .
C23 C22 H22A 109.3 . .
N5 C22 H22B 109.3 . .
C23 C22 H22B 109.3 . .
H22A C22 H22B 108.0 . .
N6 C23 C22 111.2(4) . .
N6 C23 H23A 109.4 . .
C22 C23 H23A 109.4 . .
N6 C23 H23B 109.4 . .
C22 C23 H23B 109.4 . .
H23A C23 H23B 108.0 . .
N6 C24 C25 111.5(4) . .
N6 C24 H24A 109.3 . .
C25 C24 H24A 109.3 . .
N6 C24 H24B 109.3 . .
C25 C24 H24B 109.3 . .
H24A C24 H24B 108.0 . .
N1 C25 C24 111.8(4) . .
N1 C25 H25A 109.2 . .
C24 C25 H25A 109.2 . .
N1 C25 H25B 109.2 . .
C24 C25 H25B 109.2 . .
H25A C25 H25B 107.9 . .
N7 C26 C27 178.4(7) . .
C26 C27 H27A 109.5 . .
C26 C27 H27B 109.5 . .
H27A C27 H27B 109.5 . .
C26 C27 H27C 109.5 . .
H27A C27 H27C 109.5 . .
H27B C27 H27C 109.5 . .
C1 N1 C3 111.3(4) . .
C1 N1 C25 124.5(4) . .
C3 N1 C25 124.2(4) . .
C1 N2 C2 110.8(4) . .
C1 N2 C8 125.3(4) . .
C2 N2 C8 123.9(4) . .
C13 N3 C9 117.4(4) . .
C15 N4 C17 111.3(4) . .
C15 N4 C14 125.6(4) . .
C17 N4 C14 123.1(4) . .
C15 N5 C16 111.6(4) . .
C15 N5 C22 126.2(4) . .
C16 N5 C22 122.1(4) . .
C24 N6 C23 110.1(4) . .
C24 N6 Ag1 112.8(3) . 2_656
C23 N6 Ag1 109.5(3) . 2_656
C24 N6 H6A 111(3) . .
C23 N6 H6A 99(3) . .
Ag1 N6 H6A 113(3) 2_656 .
F6 P1 F1 90.6(2) . .
F6 P1 F3 89.8(2) . .
F1 P1 F3 91.1(2) . .
F6 P1 F2 90.5(2) . .
F1 P1 F2 178.9(3) . .
F3 P1 F2 89.3(2) . .
F6 P1 F5 90.2(2) . .
F1 P1 F5 89.3(2) . .
F3 P1 F5 179.6(2) . .
F2 P1 F5 90.3(2) . .
F6 P1 F4 179.6(2) . .
F1 P1 F4 89.5(2) . .
F3 P1 F4 89.8(2) . .
F2 P1 F4 89.4(2) . .
F5 P1 F4 90.2(2) . .
F12 P2 F12 165.6(13) . 2_556
F12 P2 F9 91.4(7) . .
F12 P2 F9 86.3(7) 2_556 .
F12 P2 F9 86.3(7) . 2_556
F12 P2 F9 91.4(7) 2_556 2_556
F9 P2 F9 161.5(11) . 2_556
F12 P2 F7 74.6(11) . 2_556
F12 P2 F7 91.3(6) 2_556 2_556
F9 P2 F7 70.5(9) . 2_556
F9 P2 F7 91.2(6) 2_556 2_556
F12 P2 F7 91.3(6) . .
F12 P2 F7 74.6(11) 2_556 .
F9 P2 F7 91.2(6) . .
F9 P2 F7 70.5(9) 2_556 .
F7 P2 F7 27.4(7) 2_556 .
F12 P2 F8 102.1(11) . 2_556
F12 P2 F8 92.2(6) 2_556 2_556
F9 P2 F8 106.7(10) . 2_556
F9 P2 F8 91.8(6) 2_556 2_556
F7 P2 F8 175.4(5) 2_556 2_556
F7 P2 F8 157.1(6) . 2_556
F12 P2 F8 92.2(6) . .
F12 P2 F8 102.1(11) 2_556 .
F9 P2 F8 91.8(6) . .
F9 P2 F8 106.7(10) 2_556 .
F7 P2 F8 157.1(6) 2_556 .
F7 P2 F8 175.4(5) . .
F8 P2 F8 18.3(8) 2_556 .
F12 P2 F10 14.3(11) . 2_556
F12 P2 F10 178.5(9) 2_556 2_556
F9 P2 F10 92.3(7) . 2_556
F9 P2 F10 90.0(7) 2_556 2_556
F7 P2 F10 88.3(6) 2_556 2_556
F7 P2 F10 105.5(10) . 2_556
F8 P2 F10 88.2(6) 2_556 2_556
F8 P2 F10 77.9(10) . 2_556
F12 P2 F10 178.5(9) . .
F12 P2 F10 14.3(11) 2_556 .
F9 P2 F10 90.0(7) . .
F9 P2 F10 92.3(7) 2_556 .
F7 P2 F10 105.5(10) 2_556 .
F7 P2 F10 88.3(6) . .
F8 P2 F10 77.9(10) 2_556 .
F8 P2 F10 88.2(6) . .
F10 P2 F10 166.0(12) 2_556 .
F12 P2 F11 91.3(7) . 2_556
F12 P2 F11 91.1(7) 2_556 2_556
F9 P2 F11 19.3(8) . 2_556
F9 P2 F11 177.4(8) 2_556 2_556
F7 P2 F11 88.9(5) 2_556 2_556
F7 P2 F11 110.5(8) . 2_556
F8 P2 F11 87.9(5) 2_556 2_556
F8 P2 F11 72.6(9) . 2_556
F10 P2 F11 87.5(6) 2_556 2_556
F10 P2 F11 90.2(6) . 2_556
F12 P2 F11 91.1(7) . .
F12 P2 F11 91.3(7) 2_556 .
F9 P2 F11 177.4(8) . .
F9 P2 F11 19.3(8) 2_556 .
F7 P2 F11 110.5(8) 2_556 .
F7 P2 F11 88.9(5) . .
F8 P2 F11 72.6(9) 2_556 .
F8 P2 F11 87.9(5) . .
F10 P2 F11 90.2(6) 2_556 .
F10 P2 F11 87.5(6) . .
F11 P2 F11 160.4(10) 2_556 .
F7 F7 P2 76.3(4) 2_556 .
F8 F8 P2 80.8(4) 2_556 .
F11 F9 P2 85.6(19) 2_556 .
F12 F10 P2 75(2) 2_556 .
F9 F11 P2 75.2(17) 2_556 .
F10 F12 P2 91(3) 2_556 .

loop_
_geom_bond_atom_site_label_1
_geom_bond_atom_site_label_2
_geom_bond_distance
_geom_bond_site_symmetry_2
Ag1 C1 2.063(5) .
Ag1 N6 2.172(4) 2_656
Ag1 Ag1 2.9284(8) 2_656
Ag1 Ag2 3.3693(7) .
Ag2 C15 2.103(5) 2_656
Ag2 C15 2.103(5) .
Ag2 Ag1 3.3693(7) 2_656
C1 N1 1.357(6) .
C1 N2 1.362(6) .
C2 C3 1.384(7) .
C2 C7 1.391(6) .
C2 N2 1.398(6) .
C3 N1 1.384(6) .
C3 C4 1.397(7) .
C4 C5 1.376(7) .
C4 H4 0.9500 .
C5 C6 1.396(8) .
C5 H5 0.9500 .
C6 C7 1.382(8) .
C6 H6 0.9500 .
C7 H7 0.9500 .
C8 N2 1.463(7) .
C8 C9 1.500(7) .
C8 H8A 0.9900 .
C8 H8B 0.9900 .
C9 N3 1.344(6) .
C9 C10 1.385(7) .
C10 C11 1.367(8) .
C10 H10 0.9500 .
C11 C12 1.380(8) .
C11 H11 0.9500 .
C12 C13 1.397(7) .
C12 H12 0.9500 .
C13 N3 1.327(7) .
C13 C14 1.513(7) .
C14 N4 1.454(6) .
C14 H14A 0.9900 .
C14 H14B 0.9900 .
C15 N5 1.350(7) .
C15 N4 1.352(6) .
C16 C17 1.387(7) .
C16 C21 1.391(7) .
C16 N5 1.395(6) .
C17 C18 1.386(7) .
C17 N4 1.400(6) .
C18 C19 1.393(8) .
C18 H18 0.9500 .
C19 C20 1.390(8) .
C19 H19 0.9500 .
C20 C21 1.383(7) .
C20 H20 0.9500 .
C21 H21 0.9500 .
C22 N5 1.465(6) .
C22 C23 1.517(7) .
C22 H22A 0.9900 .
C22 H22B 0.9900 .
C23 N6 1.474(6) .
C23 H23A 0.9900 .
C23 H23B 0.9900 .
C24 N6 1.469(6) .
C24 C25 1.538(7) .
C24 H24A 0.9900 .
C24 H24B 0.9900 .
C25 N1 1.461(6) .
C25 H25A 0.9900 .
C25 H25B 0.9900 .
C26 N7 1.122(7) .
C26 C27 1.477(8) .
C27 H27A 0.9800 .
C27 H27B 0.9800 .
C27 H27C 0.9800 .
F1 P1 1.596(4) .
F2 P1 1.603(4) .
F3 P1 1.601(4) .
F4 P1 1.604(4) .
F5 P1 1.603(3) .
F6 P1 1.591(4) .
N6 Ag1 2.172(4) 2_656
N6 H6A 0.92(5) .
P2 F12 1.550(10) .
P2 F12 1.550(10) 2_556
P2 F9 1.568(10) .
P2 F9 1.568(10) 2_556
P2 F7 1.578(8) 2_556
P2 F7 1.579(8) .
P2 F8 1.593(8) 2_556
P2 F8 1.593(8) .
P2 F10 1.607(9) 2_556
P2 F10 1.607(9) .
P2 F11 1.617(10) 2_556
P2 F11 1.617(10) .
F7 F7 0.75(2) 2_556
F8 F8 0.51(2) 2_556
F9 F11 0.53(2) 2_556
F10 F12 0.40(3) 2_556
F11 F9 0.53(2) 2_556
F12 F10 0.40(3) 2_556
